data_2225791
loop_
_publ_author_name
'Singh, Vinod P.'
'Singh, Shweta'

_publ_section_title
;
 <i>N</i>'-[1-(2-Aminophenyl)ethylidene]benzohydrazide
;
_journal_coeditor_code BV2135
_journal_issue 5
_journal_name_full 'Acta Crystallographica Section E'
_journal_page_first o1172
_journal_paper_doi 10.1107/S1600536810010937
_journal_volume 66
_journal_year 2010
_chemical_formula_iupac 'C15 H15 N3 O'
_chemical_formula_moiety 'C15 H15 N3 O'
_chemical_formula_sum 'C15 H15 N3 O'
_chemical_formula_weight 253.30
_chemical_melting_point 449
_chemical_name_common o-Aminoacetophenonebezoylhydrazone
_chemical_name_systematic
;
<i>N</i>'-[1-(2-Aminophenyl)ethylidene]benzohydrazide
;
_space_group_IT_number 14
_symmetry_cell_setting monoclinic
_symmetry_space_group_name_Hall '-P 2ybc'
_symmetry_space_group_name_H-M 'P 1 21/c 1'
_atom_sites_solution_hydrogens geom
_atom_sites_solution_primary direct
_atom_sites_solution_secondary difmap
_audit_creation_method SHELXL-97
_cell_angle_alpha 90.00
_cell_angle_beta 105.917(7)
_cell_angle_gamma 90.00
_cell_formula_units_Z 4
_cell_length_a 13.7531(10)
_cell_length_b 5.1575(3)
_cell_length_c 18.7178(13)
_cell_measurement_reflns_used 2381
_cell_measurement_temperature 293(2)
_cell_measurement_theta_max 28.8542
_cell_measurement_theta_min 2.1404
_cell_volume 1276.78(15)
_computing_cell_refinement 'CrysAlis Pro (Oxford Diffraction, 2009)'
_computing_data_collection 'CrysAlis Pro (Oxford Diffraction, 2009)'
_computing_data_reduction 'CrysAlis Pro (Oxford Diffraction, 2009)'
_computing_molecular_graphics 'ORTEP-3 (Farrugia, 1999)'
_computing_publication_material 'CIFTAB (Sheldrick, 2008)'
_computing_structure_refinement 'SHELXL97 (Sheldrick, 2008)'
_computing_structure_solution 'SHELXS97 (Sheldrick, 2008)'
_diffrn_ambient_temperature 293(2)
_diffrn_detector_area_resol_mean 16.0938
_diffrn_measured_fraction_theta_full 1.000
_diffrn_measured_fraction_theta_max 0.862
_diffrn_measurement_device_type 'Oxford Diffraction Xcalibur Eos'
_diffrn_measurement_method '\w scans'
_diffrn_radiation_monochromator graphite
_diffrn_radiation_source 'fine-focus sealed tube'
_diffrn_radiation_type MoK\a
_diffrn_radiation_wavelength 0.71073
_diffrn_reflns_av_R_equivalents 0.0161
_diffrn_reflns_av_sigmaI/netI 0.0297
_diffrn_reflns_limit_h_max 18
_diffrn_reflns_limit_h_min -18
_diffrn_reflns_limit_k_max 6
_diffrn_reflns_limit_k_min 0
_diffrn_reflns_limit_l_max 25
_diffrn_reflns_limit_l_min 0
_diffrn_reflns_number 5257
_diffrn_reflns_theta_full 25.00
_diffrn_reflns_theta_max 28.92
_diffrn_reflns_theta_min 2.26
_exptl_absorpt_coefficient_mu 0.086
_exptl_absorpt_correction_T_max 1.00000
_exptl_absorpt_correction_T_min 0.77965
_exptl_absorpt_correction_type multi-scan
_exptl_absorpt_process_details '(CrysAlis Pro; Oxford Diffraction, 2009)'
_exptl_crystal_colour yellow
_exptl_crystal_density_diffrn 1.318
_exptl_crystal_density_method 'not measured'
_exptl_crystal_description block
_exptl_crystal_F_000 536
_exptl_crystal_size_max 0.33
_exptl_crystal_size_mid 0.25
_exptl_crystal_size_min 0.13
_refine_diff_density_max 0.230
_refine_diff_density_min -0.170
_refine_ls_extinction_method none
_refine_ls_goodness_of_fit_ref 0.983
_refine_ls_hydrogen_treatment constr
_refine_ls_matrix_type full
_refine_ls_number_parameters 173
_refine_ls_number_reflns 2894
_refine_ls_number_restraints 0
_refine_ls_restrained_S_all 0.983
_refine_ls_R_factor_all 0.0696
_refine_ls_R_factor_gt 0.0422
_refine_ls_shift/su_max 0.000
_refine_ls_shift/su_mean 0.000
_refine_ls_structure_factor_coef Fsqd
_refine_ls_weighting_details 'calc w=1/[\s^2^(Fo^2^)+(0.0722P)^2^] where P=(Fo^2^+2Fc^2^)/3'
_refine_ls_weighting_scheme calc
_refine_ls_wR_factor_gt 0.1138
_refine_ls_wR_factor_ref 0.1245
_reflns_number_gt 1839
_reflns_number_total 2894
_reflns_threshold_expression I>2\s(I)
_cod_data_source_file bv2135.cif
_cod_data_source_block I
_cod_original_sg_symbol_H-M 'P 21/c'
_cod_database_code 2225791
_cod_database_fobs_code 2225791

loop_
_symmetry_equiv_pos_as_xyz
'x, y, z'
'-x, y+1/2, -z+1/2'
'-x, -y, -z'
'x, -y-1/2, z-1/2'

loop_
_atom_site_type_symbol
_atom_site_label
_atom_site_fract_x
_atom_site_fract_y
_atom_site_fract_z
_atom_site_U_iso_or_equiv
_atom_site_adp_type
_atom_site_calc_flag
_atom_site_refinement_flags
_atom_site_occupancy
_atom_site_disorder_assembly
_atom_site_disorder_group
O O1 0.66011(8) 0.1102(2) 0.65390(6) 0.0519(3) Uani d . 1 . .
N N1 0.39154(10) 0.1668(2) 0.49800(7) 0.0503(4) Uani d . 1 . .
H H1A 0.3786 0.0452 0.4653 0.060 Uiso calc R 1 . .
H H1B 0.4518 0.1849 0.5267 0.060 Uiso calc R 1 . .
N N2 0.50765(9) 0.4528(2) 0.60680(7) 0.0421(3) Uani d . 1 . .
N N3 0.60065(8) 0.5188(2) 0.65630(6) 0.0412(3) Uani d . 1 . .
H H3B 0.6115 0.6736 0.6738 0.049 Uiso calc R 1 . .
C C1 0.76802(10) 0.4196(2) 0.73150(8) 0.0358(3) Uani d . 1 . .
C C2 0.85408(11) 0.2716(3) 0.73861(8) 0.0447(4) Uani d . 1 . .
H H2A 0.8526 0.1323 0.7068 0.054 Uiso calc R 1 . .
C C3 0.94215(11) 0.3296(3) 0.79275(9) 0.0525(4) Uani d . 1 . .
H H3A 0.9999 0.2306 0.7966 0.063 Uiso calc R 1 . .
C C4 0.94508(12) 0.5322(3) 0.84082(9) 0.0511(4) Uani d . 1 . .
H H4A 1.0042 0.5680 0.8777 0.061 Uiso calc R 1 . .
C C5 0.86097(12) 0.6814(3) 0.83443(9) 0.0515(4) Uani d . 1 . .
H H5A 0.8632 0.8193 0.8668 0.062 Uiso calc R 1 . .
C C6 0.77205(11) 0.6280(3) 0.77967(8) 0.0440(4) Uani d . 1 . .
H H6A 0.7153 0.7313 0.7752 0.053 Uiso calc R 1 . .
C C7 0.67244(10) 0.3368(3) 0.67595(8) 0.0369(3) Uani d . 1 . .
C C9 0.43928(12) 0.8049(3) 0.66631(9) 0.0550(4) Uani d . 1 . .
H H9A 0.4936 0.7669 0.7097 0.083 Uiso calc R 1 . .
H H9B 0.3770 0.8173 0.6799 0.083 Uiso calc R 1 . .
H H9C 0.4525 0.9664 0.6453 0.083 Uiso calc R 1 . .
C C10 0.43119(10) 0.5926(3) 0.61032(7) 0.0367(3) Uani d . 1 . .
C C11 0.33225(10) 0.5346(2) 0.55733(7) 0.0357(3) Uani d . 1 . .
C C12 0.31699(11) 0.3301(3) 0.50418(8) 0.0391(3) Uani d . 1 . .
C C13 0.21932(12) 0.2954(3) 0.45633(9) 0.0508(4) Uani d . 1 . .
H H13A 0.2085 0.1638 0.4210 0.061 Uiso calc R 1 . .
C C14 0.13992(13) 0.4485(3) 0.45999(10) 0.0571(5) Uani d . 1 . .
H H14A 0.0762 0.4184 0.4279 0.069 Uiso calc R 1 . .
C C15 0.15369(12) 0.6478(3) 0.51108(9) 0.0526(4) Uani d . 1 . .
H H15A 0.0997 0.7528 0.5135 0.063 Uiso calc R 1 . .
C C16 0.24806(11) 0.6886(3) 0.55826(9) 0.0468(4) Uani d . 1 . .
H H16A 0.2568 0.8237 0.5923 0.056 Uiso calc R 1 . .

loop_
_atom_site_aniso_label
_atom_site_aniso_U_11
_atom_site_aniso_U_22
_atom_site_aniso_U_33
_atom_site_aniso_U_12
_atom_site_aniso_U_13
_atom_site_aniso_U_23
O1 0.0476(6) 0.0412(6) 0.0576(7) 0.0001(5) -0.0013(5) -0.0141(5)
N1 0.0502(8) 0.0459(7) 0.0476(8) -0.0006(6) 0.0015(6) -0.0132(6)
N2 0.0344(6) 0.0422(7) 0.0416(7) -0.0020(5) -0.0033(5) -0.0061(5)
N3 0.0364(7) 0.0354(6) 0.0431(7) -0.0027(5) -0.0035(5) -0.0068(5)
C1 0.0367(7) 0.0334(7) 0.0342(7) -0.0036(6) 0.0044(6) 0.0011(6)
C2 0.0416(8) 0.0453(8) 0.0434(9) 0.0002(7) 0.0052(6) -0.0068(7)
C3 0.0375(8) 0.0583(10) 0.0549(10) 0.0018(7) 0.0012(7) -0.0017(8)
C4 0.0436(9) 0.0545(10) 0.0455(9) -0.0107(8) -0.0040(7) -0.0004(8)
C5 0.0579(10) 0.0447(9) 0.0448(9) -0.0076(7) 0.0023(7) -0.0101(7)
C6 0.0438(8) 0.0378(8) 0.0462(9) 0.0002(6) 0.0052(7) -0.0044(7)
C7 0.0365(7) 0.0360(8) 0.0361(8) -0.0017(6) 0.0063(6) -0.0031(6)
C9 0.0441(9) 0.0630(10) 0.0519(10) 0.0027(8) 0.0029(7) -0.0175(8)
C10 0.0389(8) 0.0352(7) 0.0337(7) -0.0045(6) 0.0064(6) 0.0020(6)
C11 0.0351(7) 0.0345(7) 0.0337(7) -0.0034(6) 0.0028(6) 0.0034(6)
C12 0.0421(8) 0.0357(7) 0.0359(8) -0.0038(6) 0.0043(6) 0.0043(6)
C13 0.0519(9) 0.0489(9) 0.0424(9) -0.0075(8) -0.0026(7) -0.0052(7)
C14 0.0427(9) 0.0637(10) 0.0527(10) -0.0068(8) -0.0075(7) 0.0038(8)
C15 0.0400(9) 0.0576(10) 0.0544(10) 0.0056(7) 0.0029(7) 0.0036(8)
C16 0.0441(9) 0.0453(9) 0.0468(9) 0.0016(7) 0.0051(7) -0.0028(7)

loop_
_atom_type_symbol
_atom_type_description
_atom_type_scat_dispersion_real
_atom_type_scat_dispersion_imag
_atom_type_scat_source
C C 0.0033 0.0016 'International Tables Vol C Tables 4.2.6.8 and 6.1.1.4'
H H 0.0000 0.0000 'International Tables Vol C Tables 4.2.6.8 and 6.1.1.4'
N N 0.0061 0.0033 'International Tables Vol C Tables 4.2.6.8 and 6.1.1.4'
O O 0.0106 0.0060 'International Tables Vol C Tables 4.2.6.8 and 6.1.1.4'

loop_
_geom_angle_atom_site_label_1
_geom_angle_atom_site_label_2
_geom_angle_atom_site_label_3
_geom_angle_site_symmetry_1
_geom_angle_site_symmetry_3
_geom_angle
_geom_angle_publ_flag
C12 N1 H1A . . 120.0 ?
C12 N1 H1B . . 120.0 ?
H1A N1 H1B . . 120.0 ?
C10 N2 N3 . . 116.06(11) ?
C7 N3 N2 . . 118.84(11) ?
C7 N3 H3B . . 120.6 ?
N2 N3 H3B . . 120.6 ?
C2 C1 C6 . . 118.80(13) ?
C2 C1 C7 . . 118.32(12) ?
C6 C1 C7 . . 122.72(13) ?
C3 C2 C1 . . 120.37(14) ?
C3 C2 H2A . . 119.8 ?
C1 C2 H2A . . 119.8 ?
C4 C3 C2 . . 120.52(15) ?
C4 C3 H3A . . 119.7 ?
C2 C3 H3A . . 119.7 ?
C5 C4 C3 . . 119.95(14) ?
C5 C4 H4A . . 120.0 ?
C3 C4 H4A . . 120.0 ?
C4 C5 C6 . . 120.33(15) ?
C4 C5 H5A . . 119.8 ?
C6 C5 H5A . . 119.8 ?
C5 C6 C1 . . 120.02(14) ?
C5 C6 H6A . . 120.0 ?
C1 C6 H6A . . 120.0 ?
O1 C7 N3 . . 123.24(12) ?
O1 C7 C1 . . 121.04(12) ?
N3 C7 C1 . . 115.59(12) ?
C10 C9 H9A . . 109.5 ?
C10 C9 H9B . . 109.5 ?
H9A C9 H9B . . 109.5 ?
C10 C9 H9C . . 109.5 ?
H9A C9 H9C . . 109.5 ?
H9B C9 H9C . . 109.5 ?
N2 C10 C11 . . 117.74(12) ?
N2 C10 C9 . . 122.56(13) ?
C11 C10 C9 . . 119.69(13) ?
C16 C11 C12 . . 117.51(12) ?
C16 C11 C10 . . 119.11(13) ?
C12 C11 C10 . . 123.39(13) ?
N1 C12 C13 . . 118.61(13) ?
N1 C12 C11 . . 123.31(12) ?
C13 C12 C11 . . 118.07(13) ?
C14 C13 C12 . . 122.14(15) ?
C14 C13 H13A . . 118.9 ?
C12 C13 H13A . . 118.9 ?
C13 C14 C15 . . 120.38(15) ?
C13 C14 H14A . . 119.8 ?
C15 C14 H14A . . 119.8 ?
C16 C15 C14 . . 119.08(15) ?
C16 C15 H15A . . 120.5 ?
C14 C15 H15A . . 120.5 ?
C15 C16 C11 . . 122.81(14) ?
C15 C16 H16A . . 118.6 ?
C11 C16 H16A . . 118.6 ?

loop_
_geom_bond_atom_site_label_1
_geom_bond_atom_site_label_2
_geom_bond_site_symmetry_2
_geom_bond_distance
_geom_bond_publ_flag
O1 C7 . 1.2359(16) ?
N1 C12 . 1.3561(17) ?
N1 H1A . 0.8600 ?
N1 H1B . 0.8600 ?
N2 C10 . 1.2915(18) ?
N2 N3 . 1.4002(14) ?
N3 C7 . 1.3387(17) ?
N3 H3B . 0.8600 ?
C1 C2 . 1.3838(19) ?
C1 C6 . 1.3942(19) ?
C1 C7 . 1.4972(18) ?
C2 C3 . 1.382(2) ?
C2 H2A . 0.9300 ?
C3 C4 . 1.372(2) ?
C3 H3A . 0.9300 ?
C4 C5 . 1.367(2) ?
C4 H4A . 0.9300 ?
C5 C6 . 1.391(2) ?
C5 H5A . 0.9300 ?
C6 H6A . 0.9300 ?
C9 C10 . 1.498(2) ?
C9 H9A . 0.9600 ?
C9 H9B . 0.9600 ?
C9 H9C . 0.9600 ?
C10 C11 . 1.4781(18) ?
C11 C16 . 1.4079(19) ?
C11 C12 . 1.4254(19) ?
C12 C13 . 1.4068(19) ?
C13 C14 . 1.364(2) ?
C13 H13A . 0.9300 ?
C14 C15 . 1.381(2) ?
C14 H14A . 0.9300 ?
C15 C16 . 1.371(2) ?
C15 H15A . 0.9300 ?
C16 H16A . 0.9300 ?

loop_
_geom_hbond_atom_site_label_D
_geom_hbond_atom_site_label_H
_geom_hbond_atom_site_label_A
_geom_hbond_site_symmetry_A
_geom_hbond_distance_DH
_geom_hbond_distance_HA
_geom_hbond_distance_DA
_geom_hbond_angle_DHA
N3 H3B O1 1_565 0.86 2.41 3.1611(15) 146.7
N1 H1A O1 3_656 0.86 2.29 3.0856(16) 153.5
N1 H1B N2 . 0.86 2.03 2.6626(16) 129.9

loop_
_geom_torsion_atom_site_label_1
_geom_torsion_atom_site_label_2
_geom_torsion_atom_site_label_3
_geom_torsion_atom_site_label_4
_geom_torsion_site_symmetry_1
_geom_torsion_site_symmetry_2
_geom_torsion_site_symmetry_3
_geom_torsion_site_symmetry_4
_geom_torsion
_geom_torsion_publ_flag
C10 N2 N3 C7 . . . . 155.32(13) ?
C6 C1 C2 C3 . . . . 0.2(2) ?
C7 C1 C2 C3 . . . . -175.37(14) ?
C1 C2 C3 C4 . . . . 0.9(2) ?
C2 C3 C4 C5 . . . . -1.3(3) ?
C3 C4 C5 C6 . . . . 0.4(3) ?
C4 C5 C6 C1 . . . . 0.7(2) ?
C2 C1 C6 C5 . . . . -1.0(2) ?
C7 C1 C6 C5 . . . . 174.34(14) ?
N2 N3 C7 O1 . . . . -1.7(2) ?
N2 N3 C7 C1 . . . . -177.50(12) ?
C2 C1 C7 O1 . . . . 22.1(2) ?
C6 C1 C7 O1 . . . . -153.29(15) ?
C2 C1 C7 N3 . . . . -162.04(13) ?
C6 C1 C7 N3 . . . . 22.6(2) ?
N3 N2 C10 C11 . . . . 178.06(11) ?
N3 N2 C10 C9 . . . . -3.0(2) ?
N2 C10 C11 C16 . . . . -178.10(13) ?
C9 C10 C11 C16 . . . . 2.9(2) ?
N2 C10 C11 C12 . . . . 1.4(2) ?
C9 C10 C11 C12 . . . . -177.57(13) ?
C16 C11 C12 N1 . . . . -179.41(13) ?
C10 C11 C12 N1 . . . . 1.1(2) ?
C16 C11 C12 C13 . . . . 0.0(2) ?
C10 C11 C12 C13 . . . . -179.53(13) ?
N1 C12 C13 C14 . . . . 178.76(15) ?
C11 C12 C13 C14 . . . . -0.7(2) ?
C12 C13 C14 C15 . . . . 0.9(3) ?
C13 C14 C15 C16 . . . . -0.3(3) ?
C14 C15 C16 C11 . . . . -0.4(2) ?
C12 C11 C16 C15 . . . . 0.5(2) ?
C10 C11 C16 C15 . . . . -179.94(14) ?

loop_
_cod_related_entry_id
_cod_related_entry_database
_cod_related_entry_code
1 ChemSpider 10501504
